data_2208188
loop_
_publ_author_name
'\,Serife P\?inar'
'Mehmet Akkurt'
'Ali Asghar Jarrahpour'
'Dariush Khalili'
'Orhan B\"uy\"ukg\"ung\"or'

_publ_section_title
1'-Benzyl-1-(2,4-dimethoxyphenyl)-3-phenoxyspiro[azetidine-2,3'(3<i>H</i>)-indole]-2',4(1<i>H</i>)-dione
_journal_coeditor_code TK6308
_journal_issue 2
_journal_name_full 'Acta Crystallographica Section E'
_journal_page_first o804
_journal_page_last o806
_journal_paper_doi 10.1107/S1600536806002595
_journal_volume 62
_journal_year 2006
_chemical_formula_iupac 'C31 H26 N2 O5'
_chemical_formula_moiety 'C31 H26 N2 O5'
_chemical_formula_sum 'C31 H26 N2 O5'
_chemical_formula_weight 506.54
_chemical_name_systematic
;
1'-Benzyl-1-(2,4-dimethoxyphenyl)-3-phenoxyspiro[azetidine-2,3'(3H)-
indole]-2',4(1H)-dione
;
_space_group_IT_number 14
_symmetry_cell_setting monoclinic
_symmetry_space_group_name_Hall '-P 2ybc'
_symmetry_space_group_name_H-M 'P 1 21/c 1'
_atom_sites_solution_hydrogens geom
_atom_sites_solution_primary direct
_atom_sites_solution_secondary difmap
_cell_angle_alpha 90
_cell_angle_beta 106.838(5)
_cell_angle_gamma 90
_cell_formula_units_Z 4
_cell_length_a 9.3547(7)
_cell_length_b 10.0777(5)
_cell_length_c 28.193(2)
_cell_measurement_reflns_used 29809
_cell_measurement_temperature 296
_cell_measurement_theta_max 27.3
_cell_measurement_theta_min 1.5
_cell_volume 2543.9(3)
_computing_cell_refinement X-AREA
_computing_data_collection 'X-AREA (Stoe & Cie, 2002)'
_computing_data_reduction 'X-RED32 (Stoe & Cie, 2002)'
_computing_molecular_graphics 'ORTEP-3 (Farrugia, 1997)'
_computing_publication_material 'WinGX (Farrugia, 1999)'
_computing_structure_refinement 'SHELXL97 (Sheldrick, 1997)'
_computing_structure_solution 'SHELXS97 (Sheldrick, 1997)'
_diffrn_ambient_temperature 296
_diffrn_detector_area_resol_mean 6.67
_diffrn_measured_fraction_theta_full 0.999
_diffrn_measured_fraction_theta_max 0.999
_diffrn_measurement_device '2-circle goniometer'
_diffrn_measurement_device_type 'Stoe IPDS2'
_diffrn_measurement_method \w
_diffrn_radiation_monochromator 'plane graphite'
_diffrn_radiation_type 'Mo K\a'
_diffrn_radiation_wavelength 0.71073
_diffrn_reflns_av_R_equivalents 0.042
_diffrn_reflns_av_sigmaI/netI 0.023
_diffrn_reflns_limit_h_max 11
_diffrn_reflns_limit_h_min -11
_diffrn_reflns_limit_k_max 12
_diffrn_reflns_limit_k_min -12
_diffrn_reflns_limit_l_max 32
_diffrn_reflns_limit_l_min -34
_diffrn_reflns_number 26901
_diffrn_reflns_reduction_process
;
;
_diffrn_reflns_theta_full 26.0
_diffrn_reflns_theta_max 26.0
_diffrn_reflns_theta_min 1.51
_diffrn_standards_number 0
_exptl_absorpt_coefficient_mu 0.090
_exptl_absorpt_correction_type none
_exptl_crystal_colour colourless
_exptl_crystal_density_diffrn 1.323
_exptl_crystal_density_method 'Not measured'
_exptl_crystal_description prism
_exptl_crystal_F_000 1064
_exptl_crystal_size_max 0.65
_exptl_crystal_size_mid 0.50
_exptl_crystal_size_min 0.29
_refine_diff_density_max 0.14
_refine_diff_density_min -0.18
_refine_ls_extinction_method none
_refine_ls_goodness_of_fit_ref 1.05
_refine_ls_hydrogen_treatment constr
_refine_ls_matrix_type full
_refine_ls_number_parameters 345
_refine_ls_number_reflns 4995
_refine_ls_number_restraints 0
_refine_ls_restrained_S_all 1.05
_refine_ls_R_factor_all 0.049
_refine_ls_R_factor_gt 0.038
_refine_ls_shift/su_max 0.000
_refine_ls_shift/su_mean 0.000
_refine_ls_structure_factor_coef Fsqd
_refine_ls_weighting_details 'calc w = 1/[\s^2^(Fo^2^)+(0.0537P)^2^+0.2246P] where P=(Fo^2^+2Fc^2^)/3'
_refine_ls_weighting_scheme calc
_refine_ls_wR_factor_gt 0.096
_refine_ls_wR_factor_ref 0.102
_reflns_number_gt 3963
_reflns_number_total 4995
_reflns_threshold_expression I>2\s(I)
_cod_data_source_file tk6308.cif
_cod_data_source_block I
_cod_original_sg_symbol_H-M 'P 21/c'
_cod_database_code 2208188

loop_
_symmetry_equiv_pos_site_id
_symmetry_equiv_pos_as_xyz
1 x,y,z
2 -x,1/2+y,1/2-z
3 -x,-y,-z
4 x,1/2-y,1/2+z

loop_
_atom_site_aniso_label
_atom_site_aniso_U_11
_atom_site_aniso_U_22
_atom_site_aniso_U_33
_atom_site_aniso_U_12
_atom_site_aniso_U_13
_atom_site_aniso_U_23
O1 0.0800(8) 0.1029(9) 0.0666(7) 0.0120(7) 0.0429(6) 0.0176(6)
O2 0.0524(5) 0.0734(7) 0.0540(5) 0.0198(5) 0.0172(4) 0.0191(5)
O3 0.0726(6) 0.0502(6) 0.0650(6) 0.0150(5) 0.0222(5) 0.0123(4)
O4 0.0477(5) 0.0716(6) 0.0419(5) 0.0029(4) 0.0099(4) 0.0010(4)
O5 0.0511(5) 0.0541(6) 0.0667(6) -0.0073(4) 0.0123(4) -0.0100(5)
N1 0.0462(5) 0.0439(5) 0.0435(5) 0.0057(4) 0.0146(4) 0.0040(4)
N2 0.0397(5) 0.0485(6) 0.0591(6) 0.0021(5) 0.0120(5) -0.0014(5)
C1 0.0437(6) 0.0441(6) 0.0398(6) -0.0016(5) 0.0111(5) -0.0011(5)
C2 0.0446(6) 0.0526(7) 0.0422(6) 0.0033(5) 0.0105(5) 0.0001(5)
C3 0.0579(8) 0.0640(9) 0.0433(7) 0.0039(7) 0.0148(6) 0.0083(6)
C4 0.0568(8) 0.0668(9) 0.0457(7) -0.0028(7) 0.0208(6) -0.0013(6)
C5 0.0499(7) 0.0625(8) 0.0571(8) 0.0037(6) 0.0204(6) -0.0031(6)
C6 0.0490(7) 0.0521(7) 0.0483(7) 0.0047(6) 0.0126(5) 0.0036(6)
C7 0.0831(12) 0.1040(15) 0.0881(12) 0.0444(11) 0.0323(10) 0.0472(11)
C8 0.0815(12) 0.1158(16) 0.0823(12) 0.0073(11) 0.0500(10) 0.0075(11)
C9 0.0495(7) 0.0447(7) 0.0481(7) 0.0010(6) 0.0118(5) 0.0049(5)
C10 0.0472(7) 0.0515(7) 0.0434(6) -0.0008(6) 0.0112(5) 0.0045(5)
C11 0.0424(6) 0.0445(6) 0.0413(6) 0.0018(5) 0.0124(5) 0.0006(5)
C12 0.0438(6) 0.0462(7) 0.0433(6) 0.0001(5) 0.0131(5) 0.0004(5)
C13 0.0462(7) 0.0462(7) 0.0534(7) -0.0007(5) 0.0168(5) 0.0003(5)
C14 0.0580(8) 0.0474(8) 0.0835(10) 0.0049(6) 0.0250(7) 0.0001(7)
C15 0.0722(10) 0.0463(8) 0.0896(11) -0.0079(7) 0.0338(9) -0.0055(7)
C16 0.0567(8) 0.0584(9) 0.0746(10) -0.0143(7) 0.0235(7) -0.0095(7)
C17 0.0458(7) 0.0568(8) 0.0563(7) -0.0041(6) 0.0162(6) -0.0034(6)
C18 0.0448(6) 0.0478(7) 0.0430(6) -0.0002(5) 0.0124(5) -0.0010(5)
C19 0.0410(7) 0.0602(8) 0.0642(8) 0.0062(6) 0.0091(6) 0.0021(7)
C20 0.0367(6) 0.0543(8) 0.0663(8) 0.0034(5) 0.0119(6) -0.0021(6)
C21 0.0583(8) 0.0557(9) 0.0875(11) -0.0012(7) 0.0260(8) -0.0057(8)
C22 0.0713(10) 0.0709(11) 0.0906(12) -0.0057(8) 0.0290(9) -0.0259(9)
C23 0.0659(10) 0.0896(13) 0.0681(10) 0.0022(9) 0.0207(8) -0.0080(9)
C24 0.0636(9) 0.0708(10) 0.0734(10) 0.0080(8) 0.0214(8) 0.0089(8)
C25 0.0528(8) 0.0527(8) 0.0746(9) 0.0056(6) 0.0185(7) 0.0003(7)
C26 0.0550(7) 0.0491(7) 0.0430(6) 0.0016(6) 0.0127(5) 0.0050(5)
C27 0.0543(8) 0.0751(10) 0.0517(7) 0.0049(7) 0.0116(6) 0.0020(7)
C28 0.0687(10) 0.0733(10) 0.0703(10) 0.0088(8) 0.0263(8) -0.0039(8)
C29 0.0945(12) 0.0630(9) 0.0579(9) 0.0041(9) 0.0264(8) -0.0088(7)
C30 0.0828(11) 0.0607(9) 0.0510(8) 0.0063(8) 0.0036(7) -0.0058(7)
C31 0.0578(8) 0.0565(8) 0.0524(7) 0.0035(6) 0.0044(6) -0.0003(6)

loop_
_atom_site_label
_atom_site_fract_x
_atom_site_fract_y
_atom_site_fract_z
_atom_site_U_iso_or_equiv
_atom_site_thermal_displace_type
_atom_site_calc_flag
_atom_site_refinement_flags
_atom_site_occupancy
_atom_site_type_symbol
O1 0.95416(14) 0.67625(14) 0.19705(4) 0.0786(5) Uani . . 1.000 O
O2 0.55625(10) 0.71175(11) 0.26976(3) 0.0596(3) Uani . . 1.000 O
O3 0.80723(12) 0.35519(10) 0.38761(4) 0.0621(3) Uani . . 1.000 O
O4 0.76729(10) 0.57925(10) 0.45598(3) 0.0544(3) Uani . . 1.000 O
O5 0.36250(10) 0.53244(10) 0.33181(4) 0.0583(3) Uani . . 1.000 O
N1 0.69568(11) 0.54774(10) 0.34503(4) 0.0442(3) Uani . . 1.000 N
N2 0.38854(12) 0.75608(11) 0.34947(4) 0.0496(3) Uani . . 1.000 N
C1 0.75775(13) 0.57277(12) 0.30565(4) 0.0427(3) Uani . . 1.000 C
C2 0.69042(14) 0.66317(13) 0.26816(4) 0.0469(4) Uani . . 1.000 C
C3 0.76040(16) 0.69623(15) 0.23289(5) 0.0550(5) Uani . . 1.000 C
C4 0.89409(16) 0.63559(15) 0.23342(5) 0.0552(5) Uani . . 1.000 C
C5 0.95712(16) 0.54108(15) 0.26855(5) 0.0555(4) Uani . . 1.000 C
C6 0.88915(15) 0.51206(13) 0.30494(5) 0.0501(4) Uani . . 1.000 C
C7 0.4928(2) 0.8191(2) 0.23834(7) 0.0902(8) Uani . . 1.000 C
C8 1.0946(2) 0.6237(2) 0.19742(7) 0.0877(8) Uani . . 1.000 C
C9 0.73437(14) 0.45600(13) 0.38230(5) 0.0479(4) Uani . . 1.000 C
C10 0.65669(14) 0.53296(13) 0.41431(4) 0.0478(4) Uani . . 1.000 C
C11 0.60872(13) 0.63263(12) 0.36927(4) 0.0427(3) Uani . . 1.000 C
C12 0.64376(13) 0.77630(13) 0.37747(4) 0.0443(4) Uani . . 1.000 C
C13 0.50926(14) 0.84504(13) 0.36617(5) 0.0481(4) Uani . . 1.000 C
C14 0.50455(17) 0.98114(14) 0.36987(6) 0.0620(5) Uani . . 1.000 C
C15 0.64002(19) 1.04751(15) 0.38574(6) 0.0672(6) Uani . . 1.000 C
C16 0.77351(17) 0.98085(15) 0.39705(6) 0.0623(5) Uani . . 1.000 C
C17 0.77726(15) 0.84352(14) 0.39294(5) 0.0527(4) Uani . . 1.000 C
C18 0.43872(14) 0.63018(13) 0.34634(4) 0.0453(4) Uani . . 1.000 C
C19 0.23167(15) 0.79080(15) 0.34186(5) 0.0564(4) Uani . . 1.000 C
C20 0.19641(14) 0.80358(14) 0.39054(5) 0.0531(4) Uani . . 1.000 C
C21 0.18966(17) 0.92623(16) 0.41186(7) 0.0661(5) Uani . . 1.000 C
C22 0.1649(2) 0.93601(19) 0.45779(7) 0.0764(6) Uani . . 1.000 C
C23 0.14289(19) 0.8231(2) 0.48240(7) 0.0743(6) Uani . . 1.000 C
C24 0.14658(18) 0.70103(18) 0.46115(6) 0.0689(6) Uani . . 1.000 C
C25 0.17384(16) 0.69098(15) 0.41587(6) 0.0600(5) Uani . . 1.000 C
C26 0.72311(15) 0.63499(13) 0.49433(5) 0.0494(4) Uani . . 1.000 C
C27 0.58004(17) 0.67325(16) 0.49109(5) 0.0612(5) Uani . . 1.000 C
C28 0.54888(19) 0.72269(17) 0.53283(6) 0.0695(6) Uani . . 1.000 C
C29 0.6591(2) 0.73257(17) 0.57692(6) 0.0709(6) Uani . . 1.000 C
C30 0.8030(2) 0.69784(16) 0.57925(6) 0.0682(5) Uani . . 1.000 C
C31 0.83645(17) 0.64991(14) 0.53810(5) 0.0580(4) Uani . . 1.000 C
H3 0.71800 0.75910 0.20880 0.0660 Uiso calc R 1.000 H
H5 1.04400 0.49740 0.26790 0.0670 Uiso calc R 1.000 H
H6 0.93310 0.45040 0.32940 0.0600 Uiso calc R 1.000 H
H7A 0.47170 0.79190 0.20440 0.1080 Uiso calc R 1.000 H
H7B 0.56170 0.89210 0.24450 0.1080 Uiso calc R 1.000 H
H7C 0.40180 0.84630 0.24480 0.1080 Uiso calc R 1.000 H
H8A 1.08640 0.52940 0.19270 0.1050 Uiso calc R 1.000 H
H8B 1.16640 0.64290 0.22870 0.1050 Uiso calc R 1.000 H
H8C 1.12640 0.66320 0.17120 0.1050 Uiso calc R 1.000 H
H10 0.57390 0.48590 0.42170 0.0570 Uiso calc R 1.000 H
H14 0.41430 1.02670 0.36200 0.0740 Uiso calc R 1.000 H
H15 0.64030 1.13940 0.38880 0.0810 Uiso calc R 1.000 H
H16 0.86250 1.02810 0.40760 0.0750 Uiso calc R 1.000 H
H17 0.86770 0.79820 0.40040 0.0630 Uiso calc R 1.000 H
H19A 0.16860 0.72290 0.32190 0.0680 Uiso calc R 1.000 H
H19B 0.21010 0.87410 0.32400 0.0680 Uiso calc R 1.000 H
H21 0.20190 1.00300 0.39510 0.0790 Uiso calc R 1.000 H
H22 0.16310 1.01890 0.47210 0.0920 Uiso calc R 1.000 H
H23 0.12570 0.82960 0.51320 0.0890 Uiso calc R 1.000 H
H24 0.13060 0.62470 0.47740 0.0830 Uiso calc R 1.000 H
H25 0.17720 0.60770 0.40200 0.0720 Uiso calc R 1.000 H
H27 0.50490 0.66610 0.46120 0.0730 Uiso calc R 1.000 H
H28 0.45220 0.74940 0.53090 0.0830 Uiso calc R 1.000 H
H29 0.63660 0.76260 0.60510 0.0850 Uiso calc R 1.000 H
H30 0.87840 0.70690 0.60890 0.0820 Uiso calc R 1.000 H
H31 0.93420 0.62780 0.53970 0.0700 Uiso calc R 1.000 H

loop_
_atom_type_symbol
_atom_type_description
_atom_type_scat_dispersion_real
_atom_type_scat_dispersion_imag
_atom_type_scat_source
O O 0.0106 0.0060 'International Tables Vol C Tables 4.2.6.8 and 6.1.1.4'
N N 0.0061 0.0033 'International Tables Vol C Tables 4.2.6.8 and 6.1.1.4'
H H 0.0000 0.0000 'International Tables Vol C Tables 4.2.6.8 and 6.1.1.4'
C C 0.0033 0.0016 'International Tables Vol C Tables 4.2.6.8 and 6.1.1.4'

loop_
_geom_angle_atom_site_label_1
_geom_angle_atom_site_label_2
_geom_angle_atom_site_label_3
_geom_angle
_geom_angle_publ_flag
C4 O1 C8 117.72(13) no
C2 O2 C7 118.57(12) no
C10 O4 C26 118.37(11) no
C1 N1 C9 130.19(11) yes
C1 N1 C11 131.68(10) yes
C9 N1 C11 95.44(10) yes
C13 N2 C18 110.80(11) yes
C13 N2 C19 124.66(11) yes
C18 N2 C19 124.21(12) yes
N1 C1 C2 120.72(11) no
N1 C1 C6 120.14(11) no
C2 C1 C6 119.09(11) no
O2 C2 C1 115.28(11) no
O2 C2 C3 124.87(12) no
C1 C2 C3 119.84(13) no
C2 C3 C4 119.99(13) no
O1 C4 C3 115.14(13) no
O1 C4 C5 124.28(14) no
C3 C4 C5 120.59(14) no
C4 C5 C6 119.05(14) no
C1 C6 C5 121.30(12) no
O3 C9 N1 132.69(13) no
O3 C9 C10 134.66(13) no
N1 C9 C10 92.61(10) no
O4 C10 C9 107.63(11) no
O4 C10 C11 115.55(10) no
C9 C10 C11 85.45(9) no
N1 C11 C10 86.41(9) no
N1 C11 C12 120.62(10) no
N1 C11 C18 116.00(10) no
C10 C11 C12 119.72(9) no
C10 C11 C18 110.32(10) no
C12 C11 C18 103.65(10) no
C11 C12 C13 107.78(11) no
C11 C12 C17 131.86(12) no
C13 C12 C17 120.36(12) no
N2 C13 C12 110.09(11) no
N2 C13 C14 128.15(13) no
C12 C13 C14 121.71(13) no
C13 C14 C15 117.27(14) no
C14 C15 C16 121.59(14) no
C15 C16 C17 120.76(15) no
C12 C17 C16 118.30(13) no
O5 C18 N2 126.59(13) no
O5 C18 C11 126.20(12) no
N2 C18 C11 106.97(11) no
N2 C19 C20 111.21(11) no
C19 C20 C21 121.43(13) no
C19 C20 C25 120.29(13) no
C21 C20 C25 118.26(14) no
C20 C21 C22 120.75(16) no
C21 C22 C23 120.14(17) no
C22 C23 C24 119.57(17) no
C23 C24 C25 120.37(16) no
C20 C25 C24 120.89(15) no
O4 C26 C27 124.70(12) no
O4 C26 C31 114.60(13) no
C27 C26 C31 120.71(13) no
C26 C27 C28 119.12(14) no
C27 C28 C29 120.61(17) no
C28 C29 C30 119.64(16) no
C29 C30 C31 120.59(16) no
C26 C31 C30 119.25(15) no
C2 C3 H3 120.00 no
C4 C3 H3 120.00 no
C4 C5 H5 121.00 no
C6 C5 H5 120.00 no
C1 C6 H6 119.00 no
C5 C6 H6 119.00 no
O2 C7 H7A 109.00 no
O2 C7 H7B 110.00 no
O2 C7 H7C 109.00 no
H7A C7 H7B 109.00 no
H7A C7 H7C 109.00 no
H7B C7 H7C 109.00 no
O1 C8 H8A 109.00 no
O1 C8 H8B 109.00 no
O1 C8 H8C 109.00 no
H8A C8 H8B 109.00 no
H8A C8 H8C 110.00 no
H8B C8 H8C 109.00 no
O4 C10 H10 115.00 no
C9 C10 H10 115.00 no
C11 C10 H10 115.00 no
C13 C14 H14 121.00 no
C15 C14 H14 121.00 no
C14 C15 H15 119.00 no
C16 C15 H15 119.00 no
C15 C16 H16 120.00 no
C17 C16 H16 120.00 no
C12 C17 H17 121.00 no
C16 C17 H17 121.00 no
N2 C19 H19A 109.00 no
N2 C19 H19B 109.00 no
C20 C19 H19A 109.00 no
C20 C19 H19B 109.00 no
H19A C19 H19B 108.00 no
C20 C21 H21 120.00 no
C22 C21 H21 120.00 no
C21 C22 H22 120.00 no
C23 C22 H22 120.00 no
C22 C23 H23 120.00 no
C24 C23 H23 120.00 no
C23 C24 H24 120.00 no
C25 C24 H24 120.00 no
C20 C25 H25 119.00 no
C24 C25 H25 120.00 no
C26 C27 H27 120.00 no
C28 C27 H27 121.00 no
C27 C28 H28 120.00 no
C29 C28 H28 120.00 no
C28 C29 H29 120.00 no
C30 C29 H29 120.00 no
C29 C30 H30 120.00 no
C31 C30 H30 120.00 no
C26 C31 H31 120.00 no
C30 C31 H31 120.00 no

loop_
_geom_bond_atom_site_label_1
_geom_bond_atom_site_label_2
_geom_bond_distance
_geom_bond_publ_flag
O1 C4 1.3671(19) no
O1 C8 1.414(2) yes
O2 C2 1.3601(17) no
O2 C7 1.415(2) yes
O3 C9 1.2083(17) yes
O4 C10 1.4015(15) yes
O4 C26 1.3836(16) yes
O5 C18 1.2154(16) yes
N1 C1 1.4166(16) yes
N1 C9 1.3673(17) yes
N1 C11 1.4774(16) yes
N2 C13 1.4116(18) yes
N2 C18 1.3645(17) yes
N2 C19 1.4627(19) yes
C1 C2 1.3993(17) no
C1 C6 1.3784(19) no
C2 C3 1.3804(19) no
C3 C4 1.388(2) no
C4 C5 1.378(2) no
C5 C6 1.386(2) no
C9 C10 1.5244(18) no
C10 C11 1.5788(16) no
C11 C12 1.4877(18) no
C11 C18 1.5336(18) no
C12 C13 1.3901(19) no
C12 C17 1.3759(19) no
C13 C14 1.3772(19) no
C14 C15 1.388(2) no
C15 C16 1.372(2) no
C16 C17 1.390(2) no
C19 C20 1.5071(19) no
C20 C21 1.384(2) no
C20 C25 1.389(2) no
C21 C22 1.383(3) no
C22 C23 1.379(3) no
C23 C24 1.373(3) no
C24 C25 1.376(2) no
C26 C27 1.370(2) no
C26 C31 1.383(2) no
C27 C28 1.385(2) no
C28 C29 1.370(2) no
C29 C30 1.374(3) no
C30 C31 1.374(2) no
C3 H3 0.9300 no
C5 H5 0.9300 no
C6 H6 0.9300 no
C7 H7A 0.9600 no
C7 H7B 0.9600 no
C7 H7C 0.9600 no
C8 H8A 0.9600 no
C8 H8B 0.9600 no
C8 H8C 0.9600 no
C10 H10 0.9800 no
C14 H14 0.9300 no
C15 H15 0.9300 no
C16 H16 0.9300 no
C17 H17 0.9300 no
C19 H19A 0.9700 no
C19 H19B 0.9700 no
C21 H21 0.9300 no
C22 H22 0.9300 no
C23 H23 0.9300 no
C24 H24 0.9300 no
C25 H25 0.9300 no
C27 H27 0.9300 no
C28 H28 0.9300 no
C29 H29 0.9300 no
C30 H30 0.9300 no
C31 H31 0.9300 no

loop_
_geom_contact_atom_site_label_1
_geom_contact_atom_site_label_2
_geom_contact_distance
_geom_contact_site_symmetry_2
_geom_contact_publ_flag
O2 C11 2.8195(14) . no
O2 N1 2.7079(14) . no
O2 N2 3.1231(15) . no
O2 C18 2.8145(15) . no
O2 C12 2.9790(14) . no
O2 C13 3.1746(16) . no
O3 O4 3.0612(14) . no
O3 C6 3.0909(18) . no
O3 C31 3.3846(19) 3_766 no
O4 N1 3.0200(14) . no
O4 O3 3.0612(14) . no
O4 C17 3.2181(17) . no
O5 N1 3.0338(15) . no
O1 H30 2.6500 4_564 no
O3 H15 2.6800 1_545 no
O3 H31 2.6800 3_766 no
O3 H6 2.4700 . no
O3 H8C 2.7300 2_745 no
O4 H24 2.7600 3_666 no
O5 H10 2.7700 . no
O5 H19A 2.6000 . no
O5 H7B 2.8300 2_645 no
N1 O2 2.7079(14) . no
N1 O4 3.0200(14) . no
N1 O5 3.0338(15) . no
N1 C7 3.397(2) 2_645 no
N2 O2 3.1231(15) . no
C1 C7 3.447(2) 2_645 no
C2 C12 3.4303(16) . no
C6 O3 3.0909(18) . no
C7 N1 3.397(2) 2_655 no
C7 C13 3.572(2) . no
C7 C1 3.447(2) 2_655 no
C8 C16 3.549(3) 2_745 no
C11 C27 3.5453(18) . no
C11 O2 2.8195(14) . no
C12 C26 3.4665(18) . no
C12 C2 3.4303(16) . no
C12 C27 3.5779(18) . no
C12 O2 2.9790(14) . no
C13 O2 3.1746(16) . no
C13 C7 3.572(2) . no
C14 C21 3.522(2) . no
C14 C20 3.581(2) . no
C16 C8 3.549(3) 2_755 no
C16 C22 3.593(3) 1_655 no
C17 O4 3.2181(17) . no
C18 O2 2.8145(15) . no
C20 C14 3.581(2) . no
C21 C14 3.522(2) . no
C22 C16 3.593(3) 1_455 no
C24 C31 3.540(2) 3_666 no
C26 C12 3.4665(18) . no
C27 C12 3.5779(18) . no
C27 C11 3.5453(18) . no
C31 C24 3.540(2) 3_666 no
C31 O3 3.3846(19) 3_766 no
C1 H7C 2.8700 2_645 no
C3 H7A 2.7600 . no
C3 H7B 2.7900 . no
C4 H19B 3.1000 2_645 no
C5 H8A 2.7500 . no
C5 H8B 2.7200 . no
C5 H19A 2.7900 1_655 no
C7 H3 2.5500 . no
C8 H5 2.5200 . no
C9 H6 2.7000 . no
C10 H27 2.5800 . no
C11 H27 3.0400 . no
C14 H19B 2.8900 . no
C14 H29 3.0700 3_676 no
C16 H23 3.0900 3_676 no
C16 H8C 3.0000 2_755 no
C19 H14 2.8900 . no
C21 H14 3.0200 . no
C22 H16 2.9200 1_455 no
C23 H28 2.9200 . no
C23 H17 2.9300 1_455 no
C24 H17 2.8500 1_455 no
C24 H28 3.0000 . no
C25 H27 3.0000 . no
C25 H17 2.9700 1_455 no
C26 H24 2.9500 3_666 no
C27 H10 2.7100 . no
C28 H10 2.8700 3_666 no
C29 H21 2.9700 3_676 no
C31 H24 2.8300 3_666 no
H3 C7 2.5500 . no
H3 H7A 2.3000 . no
H3 H7B 2.4100 . no
H5 C8 2.5200 . no
H5 H8A 2.2900 . no
H5 H8B 2.3300 . no
H6 O3 2.4700 . no
H6 C9 2.7000 . no
H7A C3 2.7600 . no
H7A H3 2.3000 . no
H7B C3 2.7900 . no
H7B H3 2.4100 . no
H7B O5 2.8300 2_655 no
H7C C1 2.8700 2_655 no
H8A C5 2.7500 . no
H8A H5 2.2900 . no
H8B C5 2.7200 . no
H8B H5 2.3300 . no
H8C O3 2.7300 2_755 no
H8C C16 3.0000 2_745 no
H10 O5 2.7700 . no
H10 C27 2.7100 . no
H10 H27 2.3200 . no
H10 C28 2.8700 3_666 no
H14 C19 2.8900 . no
H14 C21 3.0200 . no
H14 H19B 2.4400 . no
H14 H21 2.4400 . no
H14 H29 2.4200 3_676 no
H15 O3 2.6800 1_565 no
H16 C22 2.9200 1_655 no
H17 C23 2.9300 1_655 no
H17 C24 2.8500 1_655 no
H17 C25 2.9700 1_655 no
H19A O5 2.6000 . no
H19A C5 2.7900 1_455 no
H19A H25 2.5200 . no
H19B C14 2.8900 . no
H19B H14 2.4400 . no
H19B H21 2.4100 . no
H19B C4 3.1000 2_655 no
H21 H14 2.4400 . no
H21 H19B 2.4100 . no
H21 C29 2.9700 3_676 no
H23 C16 3.0900 3_676 no
H24 O4 2.7600 3_666 no
H24 C26 2.9500 3_666 no
H24 C31 2.8300 3_666 no
H25 H19A 2.5200 . no
H27 C10 2.5800 . no
H27 C11 3.0400 . no
H27 C25 3.0000 . no
H27 H10 2.3200 . no
H28 C23 2.9200 . no
H28 C24 3.0000 . no
H29 C14 3.0700 3_676 no
H29 H14 2.4200 3_676 no
H30 O1 2.6500 4_565 no
H31 O3 2.6800 3_766 no

loop_
_geom_hbond_atom_site_label_D
_geom_hbond_atom_site_label_H
_geom_hbond_atom_site_label_A
_geom_hbond_distance_DH
_geom_hbond_distance_HA
_geom_hbond_distance_DA
_geom_hbond_angle_DHA
_geom_hbond_publ_flag
C6 H6 O3 0.93 2.47 3.0909(18) 124 yes
C19 H19A O5 0.97 2.60 2.9254(18) 100 yes

loop_
_geom_torsion_atom_site_label_1
_geom_torsion_atom_site_label_2
_geom_torsion_atom_site_label_3
_geom_torsion_atom_site_label_4
_geom_torsion
_geom_torsion_publ_flag
C8 O1 C4 C3 176.41(14) no
C8 O1 C4 C5 -4.0(2) no
C7 O2 C2 C1 169.83(13) no
C7 O2 C2 C3 -10.5(2) no
C26 O4 C10 C11 96.20(13) no
C10 O4 C26 C27 -13.86(19) no
C10 O4 C26 C31 165.82(12) no
C26 O4 C10 C9 -170.38(11) no
C9 N1 C11 C18 -108.43(11) no
C1 N1 C11 C18 89.26(15) no
C9 N1 C11 C10 2.45(10) no
C11 N1 C9 C10 -2.54(10) no
C11 N1 C1 C2 -30.17(19) no
C1 N1 C11 C12 -37.17(18) no
C1 N1 C11 C10 -159.85(13) no
C11 N1 C1 C6 147.17(13) no
C1 N1 C9 C10 160.18(12) no
C9 N1 C11 C12 125.14(11) no
C9 N1 C1 C6 -9.5(2) no
C11 N1 C9 O3 179.69(16) no
C9 N1 C1 C2 173.16(13) no
C1 N1 C9 O3 -17.6(2) no
C18 N2 C19 C20 97.83(14) no
C19 N2 C13 C14 -12.7(2) no
C13 N2 C19 C20 -74.98(16) no
C19 N2 C18 O5 8.6(2) no
C18 N2 C13 C14 173.70(14) no
C19 N2 C13 C12 169.89(11) no
C13 N2 C18 O5 -177.69(12) no
C19 N2 C18 C11 -166.05(11) no
C13 N2 C18 C11 7.63(13) no
C18 N2 C13 C12 -3.75(15) no
C6 C1 C2 O2 175.79(11) no
N1 C1 C6 C5 -175.93(12) no
C2 C1 C6 C5 1.5(2) no
N1 C1 C2 O2 -6.85(17) no
N1 C1 C2 C3 173.51(12) no
C6 C1 C2 C3 -3.86(19) no
O2 C2 C3 C4 -176.86(13) no
C1 C2 C3 C4 2.8(2) no
C2 C3 C4 C5 0.8(2) no
C2 C3 C4 O1 -179.61(13) no
C3 C4 C5 C6 -3.2(2) no
O1 C4 C5 C6 177.25(14) no
C4 C5 C6 C1 2.1(2) no
O3 C9 C10 O4 64.7(2) no
N1 C9 C10 C11 2.37(10) no
O3 C9 C10 C11 -179.93(17) no
N1 C9 C10 O4 -113.01(11) no
C9 C10 C11 C12 -125.69(12) no
C9 C10 C11 C18 114.23(10) no
O4 C10 C11 N1 105.18(11) no
C9 C10 C11 N1 -2.20(9) no
O4 C10 C11 C18 -138.39(11) no
O4 C10 C11 C12 -18.31(17) no
C10 C11 C18 O5 -53.77(16) no
C12 C11 C18 O5 176.89(12) no
N1 C11 C18 N2 -142.96(10) no
C12 C11 C18 N2 -8.40(12) no
N1 C11 C12 C13 138.12(11) no
C10 C11 C12 C13 -117.16(12) no
C18 C11 C12 C17 -173.55(13) no
N1 C11 C18 O5 42.33(17) no
C10 C11 C12 C17 63.08(18) no
N1 C11 C12 C17 -41.64(18) no
C10 C11 C18 N2 120.94(11) no
C18 C11 C12 C13 6.21(12) no
C13 C12 C17 C16 0.23(19) no
C17 C12 C13 C14 0.1(2) no
C17 C12 C13 N2 177.78(11) no
C11 C12 C17 C16 179.97(12) no
C11 C12 C13 N2 -2.01(14) no
C11 C12 C13 C14 -179.65(13) no
C12 C13 C14 C15 -0.4(2) no
N2 C13 C14 C15 -177.62(14) no
C13 C14 C15 C16 0.4(2) no
C14 C15 C16 C17 0.0(3) no
C15 C16 C17 C12 -0.3(2) no
N2 C19 C20 C25 -78.69(17) no
N2 C19 C20 C21 99.51(16) no
C21 C20 C25 C24 -0.5(2) no
C19 C20 C21 C22 -176.59(15) no
C19 C20 C25 C24 177.78(14) no
C25 C20 C21 C22 1.6(2) no
C20 C21 C22 C23 -1.6(3) no
C21 C22 C23 C24 0.4(3) no
C22 C23 C24 C25 0.8(3) no
C23 C24 C25 C20 -0.7(3) no
C27 C26 C31 C30 3.1(2) no
O4 C26 C31 C30 -176.60(13) no
C31 C26 C27 C28 -2.4(2) no
O4 C26 C27 C28 177.27(14) no
C26 C27 C28 C29 -0.4(2) no
C27 C28 C29 C30 2.5(3) no
C28 C29 C30 C31 -1.8(3) no
C29 C30 C31 C26 -1.0(2) no
